data_7057299
loop_
_publ_author_name
'Song, Liubing'
'Ma, Xufeng'
'Xu, Sheng'
'Shi, Min'
'Zhang, Jun'

_publ_section_title
;
 Regiospecific and stereoselective synthesis of (E)- and
 (Z)-2-phosphino-1-alkenyl boronates via Cu-catalyzed hydroboration of
 alkynylphosphines
;
_journal_issue 11
_journal_name_full 'New Journal of Chemistry'
_journal_page_first 8342
_journal_paper_doi 10.1039/C8NJ00892B
_journal_volume 42
_journal_year 2018
_chemical_formula_moiety 'C26 H28 Au B Cl O2 P, C3.5 H4'
_chemical_formula_sum 'C29.5 H32 Au B Cl O2 P'
_chemical_formula_weight 692.75
_space_group_crystal_system monoclinic
_space_group_IT_number 14
_space_group_name_Hall '-P 2ybc'
_space_group_name_H-M_alt 'P 1 21/c 1'
_symmetry_space_group_name_Hall '-P 2ybc'
_symmetry_space_group_name_H-M 'P 1 21/c 1'
_atom_sites_solution_hydrogens geom
_audit_creation_date 2017-07-12
_audit_creation_method
;
Olex2 1.2
(compiled 2017.03.28 svn.r3405 for OlexSys, GUI svn.r5337)
;
_audit_update_record
;
2018-03-26 deposited with the CCDC.
2018-04-19 downloaded from the CCDC.
;
_cell_angle_alpha 90
_cell_angle_beta 91.4010(10)
_cell_angle_gamma 90
_cell_formula_units_Z 4
_cell_length_a 13.7594(6)
_cell_length_b 10.0335(4)
_cell_length_c 20.6008(9)
_cell_measurement_reflns_used 9939
_cell_measurement_temperature 173(2)
_cell_measurement_theta_max 30.500
_cell_measurement_theta_min 2.442
_cell_volume 2843.2(2)
_computing_cell_refinement 'SAINT v8.37A (Bruker, 2015)'
_computing_data_collection 'Bruker D8 Venture'
_computing_data_reduction 'SAINT v8.37A (Bruker, 2015)'
_computing_molecular_graphics 'Olex2 (Dolomanov et al., 2009)'
_computing_publication_material 'Olex2 (Dolomanov et al., 2009)'
_computing_structure_refinement 'ShelXL (Sheldrick, 2015)'
_computing_structure_solution 'ShelXT (Sheldrick, 2015)'
_diffrn_ambient_temperature 172.98
_diffrn_measured_fraction_theta_full 0.997
_diffrn_measured_fraction_theta_max 0.987
_diffrn_measurement_device_type 'Bruker APEX-II CCD'
_diffrn_measurement_method '\f and \w scans'
_diffrn_radiation_type MoK\a
_diffrn_radiation_wavelength 0.71073
_diffrn_reflns_av_R_equivalents 0.0570
_diffrn_reflns_av_unetI/netI 0.0520
_diffrn_reflns_Laue_measured_fraction_full 0.997
_diffrn_reflns_Laue_measured_fraction_max 0.987
_diffrn_reflns_limit_h_max 15
_diffrn_reflns_limit_h_min -19
_diffrn_reflns_limit_k_max 14
_diffrn_reflns_limit_k_min -13
_diffrn_reflns_limit_l_max 29
_diffrn_reflns_limit_l_min -29
_diffrn_reflns_number 37241
_diffrn_reflns_point_group_measured_fraction_full 0.997
_diffrn_reflns_point_group_measured_fraction_max 0.987
_diffrn_reflns_theta_full 25.242
_diffrn_reflns_theta_max 30.523
_diffrn_reflns_theta_min 2.258
_diffrn_standards_number 0
_exptl_absorpt_coefficient_mu 5.349
_exptl_absorpt_correction_T_max 0.7461
_exptl_absorpt_correction_T_min 0.2896
_exptl_absorpt_correction_type multi-scan
_exptl_absorpt_process_details
'SADABS-2016/2 (Bruker,2016/2) was used for absorption correction. wR2(int) was 0.1345 before and 0.0648 after correction. The Ratio of minimum to maximum transmission is 0.3882. The \l/2 correction factor is Not present.'
_exptl_crystal_colour colourless
_exptl_crystal_density_diffrn 1.618
_exptl_crystal_description block
_exptl_crystal_F_000 1364
_exptl_crystal_size_max 0.15
_exptl_crystal_size_mid 0.1
_exptl_crystal_size_min 0.06
_refine_diff_density_max 1.667
_refine_diff_density_min -1.789
_refine_diff_density_rms 0.167
_refine_ls_extinction_method none
_refine_ls_goodness_of_fit_ref 1.119
_refine_ls_hydrogen_treatment constr
_refine_ls_matrix_type full
_refine_ls_number_parameters 330
_refine_ls_number_reflns 8589
_refine_ls_number_restraints 12
_refine_ls_restrained_S_all 1.158
_refine_ls_R_factor_all 0.0639
_refine_ls_R_factor_gt 0.0478
_refine_ls_shift/su_max 0.002
_refine_ls_shift/su_mean 0.000
_refine_ls_structure_factor_coef Fsqd
_refine_ls_weighting_details 'w=1/[\s^2^(Fo^2^)+12.6506P] where P=(Fo^2^+2Fc^2^)/3'
_refine_ls_weighting_scheme calc
_refine_ls_wR_factor_gt 0.0799
_refine_ls_wR_factor_ref 0.0853
_reflns_Friedel_coverage 0.000
_reflns_number_gt 6983
_reflns_number_total 8589
_reflns_threshold_expression 'I > 2\s(I)'
_cod_data_source_file c8nj00892b2.cif
_cod_data_source_block mo_d8v17194_0m
_cod_depositor_comments 'Adding full bibliography for 7057297--7057299.cif.'
_cod_original_formula_sum 'C29.50 H32 Au B Cl O2 P'
_cod_database_code 7057299
_shelx_shelxl_version_number 2014/8
_shelx_space_group_comment
;
The symmetry employed for this shelxl refinement is uniquely defined
by the following loop, which should always be used as a source of
symmetry information in preference to the above space-group names.
They are only intended as comments.
;
_shelx_estimated_absorpt_t_max 0.740
_shelx_estimated_absorpt_t_min 0.501
_olex2_refinement_description
;
1. Fixed Uiso
 At 1.2 times of:
  All C(H) groups
 At 1.5 times of:
  All C(H,H,H) groups
2. Uiso/Uaniso restraints and constraints
Uanis(O2) \\sim Ueq, Uanis(O1) \\sim Ueq: with sigma of 0.005 and sigma for
terminal atoms of 0.01
3. Others
 Fixed Sof: H29(0.5) C30(0.5) H30A(0.5) H30B(0.5) H30C(0.5)
4.a Aromatic/amide H refined with riding coordinates:
 C1(H1), C4(H4), C5(H5), C6(H6), C7(H7), C8(H8), C10(H10), C11(H11), C12(H12),
 C13(H13), C14(H14), C16(H16), C17(H17), C18(H18), C19(H19), C20(H20), C27(H27),
  C28(H28), C29(H29)
4.b Idealised Me refined as rotating group:
 C23(H23A,H23B,H23C), C24(H24A,H24B,H24C), C25(H25A,H25B,H25C), C26(H26A,H26B,
 H26C), C30(H30A,H30B,H30C)
;
_olex2_submission_special_instructions 'No special instructions were received'

loop_
_space_group_symop_operation_xyz
'x, y, z'
'-x, y+1/2, -z+1/2'
'-x, -y, -z'
'x, -y-1/2, z-1/2'

loop_
_atom_site_label
_atom_site_type_symbol
_atom_site_fract_x
_atom_site_fract_y
_atom_site_fract_z
_atom_site_U_iso_or_equiv
_atom_site_adp_type
_atom_site_occupancy
_atom_site_site_symmetry_order
_atom_site_calc_flag
_atom_site_refinement_flags_posn
_atom_site_refinement_flags_adp
_atom_site_refinement_flags_occupancy
_atom_site_disorder_assembly
_atom_site_disorder_group
Au1 Au 0.72387(2) 0.78893(2) 0.65129(2) 0.02462(5) Uani 1 1 d . . . . .
Cl1 Cl 0.82043(9) 0.92560(14) 0.71448(7) 0.0386(3) Uani 1 1 d . . . . .
P1 P 0.63103(8) 0.66909(12) 0.58287(6) 0.0224(2) Uani 1 1 d . . . . .
O1 O 0.8027(3) 0.4303(6) 0.6415(2) 0.0727(14) Uani 1 1 d . U . . .
O2 O 0.7499(3) 0.4447(6) 0.7403(2) 0.0686(14) Uani 1 1 d . U . . .
C1 C 0.5784(3) 0.5160(5) 0.6105(2) 0.0259(10) Uani 1 1 d . . . . .
H1 H 0.5148 0.4961 0.5942 0.031 Uiso 1 1 calc R . . . .
C2 C 0.6183(3) 0.4266(5) 0.6515(2) 0.0229(9) Uani 1 1 d . . . . .
C3 C 0.5625(3) 0.3091(4) 0.6733(2) 0.0230(9) Uani 1 1 d . . . . .
C4 C 0.6106(4) 0.1924(5) 0.6913(2) 0.0306(10) Uani 1 1 d . . . . .
H4 H 0.6796 0.1894 0.6905 0.037 Uiso 1 1 calc R . . . .
C5 C 0.5597(4) 0.0806(5) 0.7104(3) 0.0379(12) Uani 1 1 d . . . . .
H5 H 0.5937 0.0014 0.7221 0.046 Uiso 1 1 calc R . . . .
C6 C 0.4599(4) 0.0842(5) 0.7122(3) 0.0384(13) Uani 1 1 d . . . . .
H6 H 0.4248 0.0074 0.7250 0.046 Uiso 1 1 calc R . . . .
C7 C 0.4109(4) 0.1994(5) 0.6956(2) 0.0343(11) Uani 1 1 d . . . . .
H7 H 0.3420 0.2017 0.6974 0.041 Uiso 1 1 calc R . . . .
C8 C 0.4610(3) 0.3118(5) 0.6763(2) 0.0271(10) Uani 1 1 d . . . . .
H8 H 0.4264 0.3908 0.6650 0.033 Uiso 1 1 calc R . . . .
C9 C 0.5222(3) 0.7621(4) 0.5599(2) 0.0246(9) Uani 1 1 d . . . . .
C10 C 0.4598(4) 0.7967(6) 0.6088(3) 0.0397(12) Uani 1 1 d . . . . .
H10 H 0.4758 0.7739 0.6526 0.048 Uiso 1 1 calc R . . . .
C11 C 0.3744(4) 0.8642(7) 0.5946(3) 0.0516(16) Uani 1 1 d . . . . .
H11 H 0.3317 0.8871 0.6284 0.062 Uiso 1 1 calc R . . . .
C12 C 0.3515(4) 0.8980(6) 0.5318(3) 0.0498(16) Uani 1 1 d . . . . .
H12 H 0.2924 0.9437 0.5222 0.060 Uiso 1 1 calc R . . . .
C13 C 0.4125(5) 0.8669(6) 0.4828(3) 0.0481(15) Uani 1 1 d . . . . .
H13 H 0.3962 0.8925 0.4395 0.058 Uiso 1 1 calc R . . . .
C14 C 0.4986(4) 0.7975(5) 0.4962(3) 0.0348(11) Uani 1 1 d . . . . .
H14 H 0.5408 0.7748 0.4621 0.042 Uiso 1 1 calc R . . . .
C15 C 0.6937(3) 0.6317(5) 0.5088(2) 0.0246(9) Uani 1 1 d . . . . .
C16 C 0.7584(4) 0.7250(5) 0.4855(3) 0.0363(12) Uani 1 1 d . . . . .
H16 H 0.7694 0.8058 0.5086 0.044 Uiso 1 1 calc R . . . .
C17 C 0.8072(4) 0.7011(7) 0.4286(3) 0.0493(15) Uani 1 1 d . . . . .
H17 H 0.8517 0.7651 0.4129 0.059 Uiso 1 1 calc R . . . .
C18 C 0.7912(4) 0.5845(7) 0.3950(3) 0.0497(16) Uani 1 1 d . . . . .
H18 H 0.8236 0.5690 0.3555 0.060 Uiso 1 1 calc R . . . .
C19 C 0.7284(4) 0.4905(7) 0.4182(3) 0.0478(15) Uani 1 1 d . . . . .
H19 H 0.7186 0.4096 0.3951 0.057 Uiso 1 1 calc R . . . .
C20 C 0.6793(4) 0.5124(5) 0.4750(3) 0.0338(11) Uani 1 1 d . . . . .
H20 H 0.6362 0.4468 0.4909 0.041 Uiso 1 1 calc R . . . .
C21 C 0.8919(3) 0.4339(6) 0.6804(3) 0.0377(12) Uani 1 1 d . . . . .
C22 C 0.8542(3) 0.4342(5) 0.7509(3) 0.0357(12) Uani 1 1 d . . . . .
C23 C 0.8849(7) 0.5512(7) 0.7912(4) 0.086(3) Uani 1 1 d . . . . .
H23A H 0.8674 0.6337 0.7683 0.129 Uiso 1 1 calc GR . . . .
H23B H 0.9555 0.5484 0.7989 0.129 Uiso 1 1 calc GR . . . .
H23C H 0.8521 0.5484 0.8329 0.129 Uiso 1 1 calc GR . . . .
C24 C 0.8745(7) 0.3104(7) 0.7891(4) 0.080(3) Uani 1 1 d . . . . .
H24A H 0.8437 0.3169 0.8313 0.120 Uiso 1 1 calc GR . . . .
H24B H 0.9449 0.2999 0.7955 0.120 Uiso 1 1 calc GR . . . .
H24C H 0.8483 0.2332 0.7653 0.120 Uiso 1 1 calc GR . . . .
C25 C 0.9491(5) 0.3123(7) 0.6629(4) 0.072(2) Uani 1 1 d . . . . .
H25A H 0.9115 0.2322 0.6729 0.108 Uiso 1 1 calc GR . . . .
H25B H 1.0106 0.3112 0.6880 0.108 Uiso 1 1 calc GR . . . .
H25C H 0.9626 0.3140 0.6164 0.108 Uiso 1 1 calc GR . . . .
C26 C 0.9482(5) 0.5542(7) 0.6612(5) 0.085(3) Uani 1 1 d . . . . .
H26A H 0.9615 0.5498 0.6148 0.127 Uiso 1 1 calc GR . . . .
H26B H 1.0097 0.5573 0.6862 0.127 Uiso 1 1 calc GR . . . .
H26C H 0.9102 0.6345 0.6701 0.127 Uiso 1 1 calc GR . . . .
B1 B 0.7267(4) 0.4368(5) 0.6786(3) 0.0235(10) Uani 1 1 d . . . . .
C27 C 0.9269(6) 0.0349(9) 0.5413(4) 0.065(2) Uani 1 1 d . . . . .
H27 H 0.8765 0.0586 0.5698 0.078 Uiso 1 1 calc R . . . .
C28 C 0.9743(6) -0.0843(9) 0.5490(4) 0.066(2) Uani 1 1 d . . . . .
H28 H 0.9562 -0.1424 0.5831 0.079 Uiso 1 1 calc R . . . .
C29 C 1.0474(6) -0.1220(8) 0.5085(4) 0.066(2) Uani 1 1 d . . . . .
H29 H 1.0796 -0.2050 0.5142 0.079 Uiso 0.5 1 calc R . P A 2
C30 C 1.0981(14) -0.2548(18) 0.5157(9) 0.086(5) Uani 0.5 1 d . . P B 1
H30A H 1.1347 -0.2735 0.4765 0.129 Uiso 0.5 1 calc GR . P B 1
H30B H 1.0496 -0.3250 0.5219 0.129 Uiso 0.5 1 calc GR . P B 1
H30C H 1.1428 -0.2521 0.5535 0.129 Uiso 0.5 1 calc GR . P B 1

loop_
_atom_site_aniso_label
_atom_site_aniso_U_11
_atom_site_aniso_U_22
_atom_site_aniso_U_33
_atom_site_aniso_U_23
_atom_site_aniso_U_13
_atom_site_aniso_U_12
Au1 0.02164(8) 0.02771(9) 0.02442(9) -0.00029(8) -0.00119(6) -0.00342(7)
Cl1 0.0348(6) 0.0432(7) 0.0376(7) -0.0096(6) -0.0064(5) -0.0086(6)
P1 0.0207(5) 0.0233(5) 0.0231(6) 0.0009(4) 0.0003(4) -0.0030(4)
O1 0.0281(19) 0.144(4) 0.046(2) 0.015(3) 0.0042(18) -0.004(2)
O2 0.0264(18) 0.138(4) 0.041(2) -0.020(2) -0.0010(17) 0.008(2)
C1 0.021(2) 0.027(2) 0.030(2) -0.0006(19) -0.0017(18) -0.0049(18)
C2 0.0185(19) 0.027(2) 0.024(2) -0.0031(18) 0.0022(17) -0.0029(17)
C3 0.0221(19) 0.025(2) 0.021(2) -0.0023(17) 0.0008(17) -0.0034(17)
C4 0.031(2) 0.027(3) 0.034(3) 0.001(2) 0.007(2) 0.003(2)
C5 0.048(3) 0.027(3) 0.040(3) 0.007(2) 0.012(3) 0.004(2)
C6 0.053(3) 0.029(3) 0.034(3) 0.003(2) 0.013(3) -0.014(2)
C7 0.029(2) 0.044(3) 0.030(3) -0.002(2) 0.006(2) -0.014(2)
C8 0.023(2) 0.030(3) 0.029(2) 0.0007(19) 0.0015(18) -0.0052(18)
C9 0.024(2) 0.022(2) 0.028(2) -0.0014(17) -0.0024(18) -0.0046(17)
C10 0.032(3) 0.054(3) 0.034(3) -0.007(3) 0.000(2) 0.005(3)
C11 0.034(3) 0.066(4) 0.055(4) -0.019(3) 0.002(3) 0.014(3)
C12 0.035(3) 0.042(3) 0.072(5) -0.013(3) -0.013(3) 0.014(3)
C13 0.054(4) 0.040(3) 0.050(4) 0.000(3) -0.021(3) 0.008(3)
C14 0.042(3) 0.028(2) 0.034(3) -0.005(2) -0.005(2) 0.003(2)
C15 0.0203(19) 0.027(2) 0.027(2) 0.0032(19) 0.0043(17) 0.0009(18)
C16 0.038(3) 0.032(3) 0.039(3) 0.002(2) 0.009(2) -0.007(2)
C17 0.043(3) 0.061(4) 0.045(3) 0.015(3) 0.018(3) -0.001(3)
C18 0.035(3) 0.077(5) 0.037(3) -0.002(3) 0.013(3) 0.014(3)
C19 0.039(3) 0.055(4) 0.049(4) -0.021(3) 0.005(3) 0.006(3)
C20 0.027(2) 0.037(3) 0.037(3) -0.006(2) 0.002(2) -0.002(2)
C21 0.018(2) 0.042(3) 0.053(4) 0.001(3) 0.000(2) -0.001(2)
C22 0.020(2) 0.038(3) 0.048(3) -0.010(2) -0.009(2) 0.003(2)
C23 0.134(8) 0.043(4) 0.078(6) -0.021(4) -0.049(6) 0.014(5)
C24 0.139(8) 0.046(4) 0.054(4) 0.009(3) -0.005(5) 0.001(5)
C25 0.065(4) 0.046(4) 0.108(7) -0.030(4) 0.043(4) -0.009(3)
C26 0.048(4) 0.042(4) 0.167(9) 0.023(5) 0.056(5) 0.006(3)
B1 0.019(2) 0.019(2) 0.032(3) 0.002(2) 0.001(2) 0.0007(18)
C27 0.059(4) 0.090(6) 0.047(4) -0.011(4) 0.002(3) -0.024(4)
C28 0.065(5) 0.080(6) 0.053(4) 0.001(4) -0.001(4) -0.024(4)
C29 0.064(5) 0.073(5) 0.059(5) -0.005(4) -0.010(4) -0.011(4)
C30 0.091(13) 0.096(14) 0.071(12) -0.001(10) -0.001(10) 0.000(11)

loop_
_atom_type_symbol
_atom_type_description
_atom_type_scat_dispersion_real
_atom_type_scat_dispersion_imag
_atom_type_scat_source
C C 0.0033 0.0016 'International Tables Vol C Tables 4.2.6.8 and 6.1.1.4'
H H 0.0000 0.0000 'International Tables Vol C Tables 4.2.6.8 and 6.1.1.4'
Au Au -2.0133 8.8022 'International Tables Vol C Tables 4.2.6.8 and 6.1.1.4'
B B 0.0013 0.0007 'International Tables Vol C Tables 4.2.6.8 and 6.1.1.4'
Cl Cl 0.1484 0.1585 'International Tables Vol C Tables 4.2.6.8 and 6.1.1.4'
O O 0.0106 0.0060 'International Tables Vol C Tables 4.2.6.8 and 6.1.1.4'
P P 0.1023 0.0942 'International Tables Vol C Tables 4.2.6.8 and 6.1.1.4'

loop_
_geom_angle_atom_site_label_1
_geom_angle_atom_site_label_2
_geom_angle_atom_site_label_3
_geom_angle
_geom_angle_site_symmetry_1
_geom_angle_site_symmetry_3
P1 Au1 Cl1 174.98(5) . .
C1 P1 Au1 119.30(16) . .
C1 P1 C9 100.7(2) . .
C1 P1 C15 107.1(2) . .
C9 P1 Au1 110.08(15) . .
C15 P1 Au1 111.52(15) . .
C15 P1 C9 107.1(2) . .
B1 O1 C21 110.6(5) . .
B1 O2 C22 111.1(4) . .
P1 C1 H1 116.2 . .
C2 C1 P1 127.6(3) . .
C2 C1 H1 116.2 . .
C1 C2 C3 121.0(4) . .
C1 C2 B1 123.2(4) . .
C3 C2 B1 115.8(4) . .
C4 C3 C2 120.3(4) . .
C4 C3 C8 118.3(4) . .
C8 C3 C2 121.5(4) . .
C3 C4 H4 119.4 . .
C5 C4 C3 121.1(5) . .
C5 C4 H4 119.4 . .
C4 C5 H5 120.0 . .
C6 C5 C4 119.9(5) . .
C6 C5 H5 120.0 . .
C5 C6 H6 120.0 . .
C5 C6 C7 119.9(5) . .
C7 C6 H6 120.0 . .
C6 C7 H7 119.6 . .
C6 C7 C8 120.7(5) . .
C8 C7 H7 119.6 . .
C3 C8 H8 120.0 . .
C7 C8 C3 120.0(5) . .
C7 C8 H8 120.0 . .
C10 C9 P1 117.4(4) . .
C10 C9 C14 119.3(5) . .
C14 C9 P1 123.3(4) . .
C9 C10 H10 119.7 . .
C11 C10 C9 120.5(5) . .
C11 C10 H10 119.7 . .
C10 C11 H11 120.1 . .
C12 C11 C10 119.8(6) . .
C12 C11 H11 120.1 . .
C11 C12 H12 119.6 . .
C13 C12 C11 120.8(5) . .
C13 C12 H12 119.6 . .
C12 C13 H13 119.9 . .
C12 C13 C14 120.2(6) . .
C14 C13 H13 119.9 . .
C9 C14 C13 119.4(5) . .
C9 C14 H14 120.3 . .
C13 C14 H14 120.3 . .
C16 C15 P1 118.4(4) . .
C16 C15 C20 119.4(5) . .
C20 C15 P1 122.2(4) . .
C15 C16 H16 119.8 . .
C17 C16 C15 120.3(5) . .
C17 C16 H16 119.8 . .
C16 C17 H17 120.0 . .
C18 C17 C16 119.9(6) . .
C18 C17 H17 120.0 . .
C17 C18 H18 119.9 . .
C19 C18 C17 120.2(5) . .
C19 C18 H18 119.9 . .
C18 C19 H19 119.6 . .
C18 C19 C20 120.7(6) . .
C20 C19 H19 119.6 . .
C15 C20 H20 120.3 . .
C19 C20 C15 119.5(5) . .
C19 C20 H20 120.3 . .
O1 C21 C22 102.7(4) . .
O1 C21 C25 106.7(6) . .
O1 C21 C26 108.1(6) . .
C25 C21 C22 114.6(5) . .
C26 C21 C22 115.7(6) . .
C26 C21 C25 108.4(5) . .
O2 C22 C21 102.2(4) . .
O2 C22 C23 107.0(5) . .
O2 C22 C24 108.2(6) . .
C23 C22 C21 115.1(6) . .
C24 C22 C21 115.3(5) . .
C24 C22 C23 108.4(5) . .
C22 C23 H23A 109.5 . .
C22 C23 H23B 109.5 . .
C22 C23 H23C 109.5 . .
H23A C23 H23B 109.5 . .
H23A C23 H23C 109.5 . .
H23B C23 H23C 109.5 . .
C22 C24 H24A 109.5 . .
C22 C24 H24B 109.5 . .
C22 C24 H24C 109.5 . .
H24A C24 H24B 109.5 . .
H24A C24 H24C 109.5 . .
H24B C24 H24C 109.5 . .
C21 C25 H25A 109.5 . .
C21 C25 H25B 109.5 . .
C21 C25 H25C 109.5 . .
H25A C25 H25B 109.5 . .
H25A C25 H25C 109.5 . .
H25B C25 H25C 109.5 . .
C21 C26 H26A 109.5 . .
C21 C26 H26B 109.5 . .
C21 C26 H26C 109.5 . .
H26A C26 H26B 109.5 . .
H26A C26 H26C 109.5 . .
H26B C26 H26C 109.5 . .
O1 B1 C2 123.3(5) . .
O2 B1 O1 113.1(4) . .
O2 B1 C2 123.6(4) . .
C28 C27 H27 119.9 . .
C28 C27 C29 120.2(8) . 3_756
C29 C27 H27 119.9 3_756 .
C27 C28 H28 119.3 . .
C27 C28 C29 121.5(8) . .
C29 C28 H28 119.3 . .
C27 C29 H29 120.8 3_756 .
C27 C29 C30 119.9(10) 3_756 .
C28 C29 C27 118.4(8) . 3_756
C28 C29 H29 120.8 . .
C28 C29 C30 121.7(10) . .
C29 C30 H30A 109.5 . .
C29 C30 H30B 109.5 . .
C29 C30 H30C 109.5 . .
H30A C30 H30B 109.5 . .
H30A C30 H30C 109.5 . .
H30B C30 H30C 109.5 . .

loop_
_geom_bond_atom_site_label_1
_geom_bond_atom_site_label_2
_geom_bond_distance
_geom_bond_site_symmetry_2
Au1 Cl1 2.2925(12) .
Au1 P1 2.2308(12) .
P1 C1 1.797(5) .
P1 C9 1.818(5) .
P1 C15 1.810(5) .
O1 C21 1.451(6) .
O1 B1 1.312(7) .
O2 C22 1.449(6) .
O2 B1 1.307(7) .
C1 H1 0.9500 .
C1 C2 1.340(6) .
C2 C3 1.483(6) .
C2 B1 1.583(6) .
C3 C4 1.390(6) .
C3 C8 1.400(6) .
C4 H4 0.9500 .
C4 C5 1.385(7) .
C5 H5 0.9500 .
C5 C6 1.375(8) .
C6 H6 0.9500 .
C6 C7 1.376(8) .
C7 H7 0.9500 .
C7 C8 1.385(7) .
C8 H8 0.9500 .
C9 C10 1.385(7) .
C9 C14 1.390(7) .
C10 H10 0.9500 .
C10 C11 1.381(8) .
C11 H11 0.9500 .
C11 C12 1.367(9) .
C12 H12 0.9500 .
C12 C13 1.364(9) .
C13 H13 0.9500 .
C13 C14 1.396(7) .
C14 H14 0.9500 .
C15 C16 1.386(7) .
C15 C20 1.397(7) .
C16 H16 0.9500 .
C16 C17 1.385(8) .
C17 H17 0.9500 .
C17 C18 1.375(9) .
C18 H18 0.9500 .
C18 C19 1.373(9) .
C19 H19 0.9500 .
C19 C20 1.382(8) .
C20 H20 0.9500 .
C21 C22 1.554(8) .
C21 C25 1.500(8) .
C21 C26 1.493(8) .
C22 C23 1.493(8) .
C22 C24 1.492(9) .
C23 H23A 0.9800 .
C23 H23B 0.9800 .
C23 H23C 0.9800 .
C24 H24A 0.9800 .
C24 H24B 0.9800 .
C24 H24C 0.9800 .
C25 H25A 0.9800 .
C25 H25B 0.9800 .
C25 H25C 0.9800 .
C26 H26A 0.9800 .
C26 H26B 0.9800 .
C26 H26C 0.9800 .
C27 H27 0.9500 .
C27 C28 1.370(11) .
C27 C29 1.400(10) 3_756
C28 H28 0.9500 .
C28 C29 1.376(11) .
C29 C27 1.400(10) 3_756
C29 H29 0.9500 .
C29 C30 1.510(19) .
C30 H30A 0.9800 .
C30 H30B 0.9800 .
C30 H30C 0.9800 .
